data_2101712
loop_
_publ_author_name
'Marsh, R. E.'

_publ_section_title
;
 The perils of <i>Cc</i> revisited
;
_journal_issue 2
_journal_name_full 'Acta Crystallographica Section B'
_journal_page_first 317
_journal_page_last 322
_journal_paper_doi 10.1107/S010876819601381X
_journal_volume 53
_journal_year 1997
_chemical_formula_moiety 'C20 H24 Br4'
_chemical_formula_sum 'C20 H24 Br4'
_space_group_IT_number 15
_symmetry_cell_setting monoclinic
_symmetry_space_group_name_Hall '-C 2yc'
_symmetry_space_group_name_H-M 'C 1 2/c 1'
_audit_creation_method CSD-QUEST3D-V5
_cell_angle_alpha 90
_cell_angle_beta 109.33(6)
_cell_angle_gamma 90
_cell_formula_units_Z 4
_cell_length_a 9.147(6)
_cell_length_b 20.925(10)
_cell_length_c 11.276(13)
_cell_volume 2037(3)
_cod_data_source_file an0533.cif
_cod_data_source_block CSD_CIF_MIF_BRMENP01
_cod_depositor_comments
;
  Marking attached hydrogen atoms.

  Antanas Vaitkus,
  2017-08-02

  Added moiety chemical formula from Marsh (1997) paper. The summary
  chemical formula is calculated from moiety formula using 'AdHocParser'
  (svn://www.crystallography.net/cod-tools/trunk/Formulae/AdHocParser.yp,
  revision 1441.)

  Removing 12 atoms which were symmetric equivalents of the atoms from
  the asymmetric unit.

  Andrius Merkys
  2013-11-06
;
_cod_original_sg_symbol_H-M 'C 2/c'
_cod_database_code 2101712

loop_
_symmetry_equiv_pos_as_xyz
x,y,z
-x,y,1/2-z
1/2+x,1/2+y,z
1/2-x,1/2+y,1/2-z
-x,-y,-z
x,-y,-1/2+z
-1/2-x,-1/2-y,-z
-1/2+x,-1/2-y,-1/2+z

loop_
_atom_site_label
_atom_site_fract_x
_atom_site_fract_y
_atom_site_fract_z
_atom_site_type_symbol
_atom_site_attached_hydrogens
Br1 .17341 .39990 .51392 Br 0
Br2 .40546 .32684 .40960 Br 0
C1 .08270 .47748 .26463 C 0
C2 .16277 .41836 .25338 C 0
C3 .08200 .35332 .24687 C 0
C4 .26074 .42620 .16428 C 3
C5 .10998 .29665 .16833 C 3
C6 .16008 .53530 .29610 C 0
C7 .08258 .59286 .27815 C 0
C8 .33856 .53378 .35991 C 3
C9 .16748 .65634 .31418 C 3
C10 .21542 .37459 .36374 C 0

loop_
_atom_type_symbol
C
Br
